data_2004763
loop_
_publ_author_name
'El Essawi, M.'
'Abd El Khalik, S.'
'Tebbe, K.-F.'

_publ_contact_author
;
 Prof. Dr. K.-F. Tebbe
 Institut f\"ur Anorganische Chemie
 Universit\"at zu K\"oln
 Greinstra\&se 6
 D-50939 K\"oln
 Germany
;
_publ_section_title
;
 Verfeinerung von Quecksilberdiiodid-(18-Krone-6), Hg(18-krone-6)I~2~
;
_journal_issue 4
_journal_name_full 'Acta Crystallographica Section C'
_journal_page_first 818
_journal_page_last 820
_journal_paper_doi 10.1107/S0108270195014697
_journal_volume 52
_journal_year 1996
_chemical_formula_iupac '[Hg I2 (C12 H24 O6)]'
_chemical_formula_moiety 'C12 H24 O6,Hg1 I2'
_chemical_formula_structural 'C12 H24 O6,Hg1 I2'
_chemical_formula_sum 'C12 H24 Hg I2 O6'
_chemical_formula_weight 718.7
_chemical_name_common Quecksilberdiiodid.(18-Krone-6)
_chemical_name_systematic
;
 1,4,7,10,13,16-Hexaoxacyclooctadecan-Quecksilberdiiodid
;
_space_group_IT_number 12
_symmetry_cell_setting monoclinic
_symmetry_space_group_name_Hall '-I 2y'
_symmetry_space_group_name_H-M 'I 1 2/m 1'
_audit_creation_method SHELXL
_cell_angle_alpha 90
_cell_angle_beta 90.44(2)
_cell_angle_gamma 90
_cell_formula_units_Z 2
_cell_length_a 9.236(2)
_cell_length_b 11.236(2)
_cell_length_c 9.283(2)
_cell_measurement_reflns_used 24
_cell_measurement_temperature 293(2)
_cell_measurement_theta_max 14.87
_cell_measurement_theta_min 10.62
_cell_volume 963.3(3)
_computing_cell_refinement 'CAD-4 Software'
_computing_data_collection 'CAD-4 Software (Enraf-Nonius, 1989)'
_computing_data_reduction 'MolEN (Fair, 1990)'
_computing_molecular_graphics
;
SCHAKAL92 (Keller, 1993), ORTEPII (Johnson, 1976), XTAL3.0 (Davenport, Hall &
Dreissig, 1990)
;
_computing_publication_material 'ORFFE4 (Busing et al., 1976), PARST (Nardelli, 1983)'
_computing_structure_refinement 'SHELXL93 (Sheldrick, 1993)'
_computing_structure_solution 'SHELXS86 (Sheldrick, 1985)'
_diffrn_ambient_temperature 293(2)
_diffrn_measurement_device 'Enraf-Nonius CAD4 diffractometer'
_diffrn_measurement_method \w/2\q
_diffrn_radiation_monochromator Graphit
_diffrn_radiation_source R\"ontgenr\"ohre
_diffrn_radiation_type MoK\a
_diffrn_radiation_wavelength 0.71069
_diffrn_reflns_av_R_equivalents 0.0216
_diffrn_reflns_av_sigmaI/netI 0.0229
_diffrn_reflns_limit_h_max 8
_diffrn_reflns_limit_h_min -10
_diffrn_reflns_limit_k_max 9
_diffrn_reflns_limit_k_min -13
_diffrn_reflns_limit_l_max 9
_diffrn_reflns_limit_l_min -10
_diffrn_reflns_number 1702
_diffrn_reflns_theta_max 24.93
_diffrn_reflns_theta_min 2.85
_diffrn_standards_decay_% 1.8
_diffrn_standards_interval_time 120
_diffrn_standards_number 3
_exptl_absorpt_coefficient_mu 11.213
_exptl_absorpt_correction_T_max 1.0
_exptl_absorpt_correction_T_min 0.8120
_exptl_absorpt_correction_type 'empirisch \"uber \y-Scans (MolEN; Fair, 1990)'
_exptl_crystal_colour 'farblos (stark lichtbrechend)'
_exptl_crystal_density_diffrn 2.478
_exptl_crystal_description Polyeder
_exptl_crystal_F_000 660
_exptl_crystal_size_max 0.25
_exptl_crystal_size_mid 0.20
_exptl_crystal_size_min 0.15
_refine_diff_density_max .63
_refine_diff_density_min -.58
_refine_ls_extinction_coef 0.0030(2)
_refine_ls_extinction_method 'SHELXL93 (Sheldrick, 1993)'
_refine_ls_goodness_of_fit_all 1.068
_refine_ls_goodness_of_fit_obs 1.106
_refine_ls_hydrogen_treatment 'Geometrisch berechnete H-Lagen'
_refine_ls_matrix_type full
_refine_ls_number_parameters 55
_refine_ls_number_reflns 900
_refine_ls_number_restraints 0
_refine_ls_restrained_S_all 1.068
_refine_ls_restrained_S_obs 1.106
_refine_ls_R_factor_all 0.0203
_refine_ls_R_factor_obs 0.0175
_refine_ls_shift/esd_max 0.000
_refine_ls_shift/esd_mean 0.000
_refine_ls_structure_factor_coef Fsqd
_refine_ls_weighting_details 'w = 1/[\s^2^(Fo^2^) + (0.0179P)^2^ + 0.4167P] mit P = (Fo^2^+2Fc^2^)/3'
_refine_ls_weighting_scheme calc
_refine_ls_wR_factor_all 0.0394
_refine_ls_wR_factor_obs 0.0388
_reflns_number_observed 819
_reflns_number_total 900
_reflns_observed_criterion >2sigma(I)
_cod_data_source_file jz1095.cif
_cod_data_source_block Hg18-Krone-6I2
_cod_depositor_comments
;
The following automatic conversions were performed:

'_refine_ls_weighting_scheme' value 'calc w = 1/[\s^2^(Fo^2^) +
(0.0179P)^2^ + 0.4167P] mit P = (Fo^2^+2Fc^2^)/3' was changed to
'calc'. New tag '_refine_ls_weighting_details' was created. The value
of the new tag was set to 'w = 1/[\s^2^(Fo^2^) + (0.0179P)^2^ +
0.4167P] mit P = (Fo^2^+2Fc^2^)/3'.

Automatic conversion script
Id: cif_fix_values 3143 2015-03-26 13:38:13Z robertas 
;
_cod_original_sg_symbol_H-M 'I 2/m'
_cod_original_formula_sum 'C12 H24 Hg1 I2 O6'
_cod_database_code 2004763

loop_
_symmetry_equiv_pos_as_xyz
'x, y, z'
'x, -y, z'
'x+1/2, y+1/2, z+1/2'
'x+1/2, -y+1/2, z+1/2'
'-x, -y, -z'
'-x, y, -z'
'-x+1/2, -y+1/2, -z+1/2'
'-x+1/2, y+1/2, -z+1/2'

loop_
_atom_site_aniso_label
_atom_site_aniso_U_11
_atom_site_aniso_U_22
_atom_site_aniso_U_33
_atom_site_aniso_U_12
_atom_site_aniso_U_13
_atom_site_aniso_U_23
Hg 0.0344(2) 0.0381(2) 0.0452(2) 0 0.00206(11) 0
I 0.0365(2) 0.0574(3) 0.0681(3) 0 0.0100(2) 0
O1 0.043(2) 0.058(2) 0.045(2) 0 -0.004(2) 0
C2 0.055(2) 0.079(3) 0.043(2) -0.013(3) -0.002(2) -0.015(2)
C3 0.063(3) 0.058(3) 0.059(3) -0.010(3) 0.010(2) -0.020(2)
O4 0.055(2) 0.0413(15) 0.057(2) -0.0005(14) 0.0049(13) -0.0110(13)
C5 0.059(3) 0.036(2) 0.086(3) -0.004(2) -0.003(2) 0.012(2)

loop_
_atom_site_label
_atom_site_occupancy
_atom_site_fract_x
_atom_site_fract_y
_atom_site_fract_z
_atom_site_U_iso_or_equiv
_atom_site_thermal_displace_type
_atom_site_calc_flag
_atom_site_refinement_flags
_atom_site_type_symbol
Hg 1 0 0 0 .03920(13) Uani d S Hg
I 1 -0.27568(3) 0 .06403(4) .05396(15) Uani d S I
O1 1 .0492(4) 0 .3057(4) .0486(9) Uani d S O
C2 1 .1234(5) .1059(4) .3461(4) .0589(11) Uani d . C
H2A 1 .2197(5) .1059(4) .3052(4) .065(5) Uiso calc R H
H2B 1 .1330(5) .1095(4) .4502(4) .065(5) Uiso calc R H
C3 1 .0417(5) .2106(4) .2936(5) .0600(11) Uani d . C
H3A 1 -.0604(5) .2012(4) .3147(5) .065(5) Uiso calc R H
H3B 1 .0763(5) .2820(4) .3415(5) .065(5) Uiso calc R H
O4 1 .0616(3) .2206(2) .1431(3) .0513(7) Uani d . O
C5 1 .0145(5) .3160(4) -.0795(5) .0606(11) Uani d . C
H5A 1 -.0171(5) .3907(4) -0.1217(5) .065(5) Uiso calc R H
H5B 1 .1175(5) .3073(4) -.0964(5) .065(5) Uiso calc R H

loop_
_atom_type_symbol
_atom_type_description
_atom_type_scat_dispersion_real
_atom_type_scat_dispersion_imag
_atom_type_scat_source
Hg Hg -2.3894 9.2266 'International Tables Vol C Tables 4.2.6.8 and 6.1.1.4'
I I -.4742 1.8119 'International Tables Vol C Tables 4.2.6.8 and 6.1.1.4'
O O .0106 .0060 'International Tables Vol C Tables 4.2.6.8 and 6.1.1.4'
C C .0033 .0016 'International Tables Vol C Tables 4.2.6.8 and 6.1.1.4'
H H .0000 .0000 'International Tables Vol C Tables 4.2.6.8 and 6.1.1.4'

loop_
_geom_angle_atom_site_label_1
_geom_angle_atom_site_label_2
_geom_angle_atom_site_label_3
_geom_angle_site_symmetry_1
_geom_angle_site_symmetry_3
_geom_angle
_geom_angle_publ_flag
I Hg I . 5 180 yes
I Hg O1 . . 85.56(8) yes
I Hg O4 . 6 85.14(5) yes
O1 Hg O1 . 5 180 yes
O4 Hg O1 . . 60.83(5) yes
O4 Hg O4 . 6 60.35(11) yes
O4 Hg O4 . 5 180 yes
C2 O1 C2 . 2 113.6(5) yes
C3 C2 O1 . . 109.6(3) yes
O4 C3 C2 . . 108.6(3) yes
C5 O4 C3 6 . 113.9(3) yes
C5 C5 O4 6 6 108.6(3) yes

loop_
_geom_bond_atom_site_label_1
_geom_bond_atom_site_label_2
_geom_bond_site_symmetry_2
_geom_bond_distance
_geom_bond_publ_flag
Hg I . 2.6191(6) yes
Hg O1 . 2.871(4) yes
Hg O4 . 2.867(3) yes
O1 C2 . 1.422(5) yes
C2 C3 . 1.478(7) yes
C3 O4 . 1.416(5) yes
O4 C5 6 1.409(5) yes
C5 C5 6 1.502(9) yes

loop_
_geom_contact_atom_site_label_1
_geom_contact_atom_site_label_2
_geom_contact_distance
_geom_contact_site_symmetry_2
_geom_contact_publ_flag
I I 4.3020(10) 5 no

loop_
_geom_torsion_atom_site_label_1
_geom_torsion_atom_site_label_2
_geom_torsion_atom_site_label_3
_geom_torsion_atom_site_label_4
_geom_torsion_site_symmetry_1
_geom_torsion_site_symmetry_3
_geom_torsion_site_symmetry_4
_geom_torsion
_geom_torsion_publ_flag
C2 O1 C2 C3 2 . . 177.3(3) no
O1 C2 C3 O4 . . . -74.7(4) no
C2 C3 O4 C5 . . 6 178.5(3) no
C3 O4 C5 C5 . 6 . -179.5(4) no
O4 C5 C5 O4 6 6 . 73.2(6) no
